data_1518919
loop_
_publ_author_name
'Eva M. Guillamon'
'Marta Blasco'
'Rosa Llusar'

_publ_section_title
;
 Enantioselective synthesis of tungsten trimetallic cluster chalcogenides
;
_journal_name_full 'Inorganica Chimica Acta'
_journal_page_first 248
_journal_page_last 253
_journal_volume 424
_journal_year 2015
_chemical_absolute_configuration rm
_chemical_formula_moiety 'C54 H84 Br3 P6 S4 W3, Br, 2(C H2 Cl2)'
_chemical_formula_sum 'C56 H88 Br4 Cl4 P6 S4 W3'
_chemical_formula_weight 2088.31
_space_group_crystal_system monoclinic
_space_group_IT_number 4
_space_group_name_Hall 'P 2yb'
_space_group_name_H-M_alt 'P 1 21 1'
_symmetry_space_group_name_Hall 'P 2yb'
_symmetry_space_group_name_H-M 'P 1 21 1'
_atom_sites_solution_hydrogens geom
_atom_sites_solution_primary direct
_cell_angle_alpha 90
_cell_angle_beta 90.6703(14)
_cell_angle_gamma 90
_cell_formula_units_Z 2
_cell_length_a 12.02802(15)
_cell_length_b 24.0309(3)
_cell_length_c 12.3079(2)
_cell_measurement_reflns_used 17661
_cell_measurement_temperature 200(2)
_cell_measurement_theta_max 28.4320
_cell_measurement_theta_min 3.3700
_cell_volume 3557.28(9)
_computing_molecular_graphics 'Olex2 (Dolomanov et al., 2009)'
_computing_publication_material 'Olex2 (Dolomanov et al., 2009)'
_computing_structure_refinement 'ShelXL (Sheldrick, 2008)'
_computing_structure_solution 'ShelXS (Sheldrick, 2008)'
_diffrn_ambient_temperature 200(2)
_diffrn_detector_area_resol_mean 10.4051
_diffrn_measured_fraction_theta_full 0.998
_diffrn_measured_fraction_theta_max 0.932
_diffrn_measurement_details
;
  1 omega  -82.30  -55.00   0.7000   12.0000
omega____ theta____ kappa____ phi______ frames
    -      -13.5877  178.0000  150.0000 39

  2 omega  -68.00   12.50   0.7000   12.0000
omega____ theta____ kappa____ phi______ frames
    -      -13.5877  -37.0000    0.0000 115

  3 omega  -20.00    5.20   0.7000   12.0000
omega____ theta____ kappa____ phi______ frames
    -      -13.5877  -99.0000   60.0000 36

  4 omega   -7.00   20.30   0.7000   12.0000
omega____ theta____ kappa____ phi______ frames
    -      -13.5877  -99.0000   90.0000 39

  5 omega  -64.00   48.00   0.7000   12.0000
omega____ theta____ kappa____ phi______ frames
    -       14.6814  -77.0000 -150.0000 160

  6 omega  -92.00   13.00   0.7000   12.0000
omega____ theta____ kappa____ phi______ frames
    -      -13.5877  -57.0000  -90.0000 150

  7 omega  -50.00   69.00   0.7000   12.0000
omega____ theta____ kappa____ phi______ frames
    -      -13.5877   77.0000    0.0000 170
;
_diffrn_measurement_device_type 'SuperNova, Dual, Cu at zero, Atlas'
_diffrn_measurement_method '\w scans'
_diffrn_orient_matrix_UB_11 -0.0034457000
_diffrn_orient_matrix_UB_12 -0.0014355000
_diffrn_orient_matrix_UB_13 0.0574384000
_diffrn_orient_matrix_UB_21 -0.0238353000
_diffrn_orient_matrix_UB_22 0.0269892000
_diffrn_orient_matrix_UB_23 0.0009250000
_diffrn_orient_matrix_UB_31 -0.0538208000
_diffrn_orient_matrix_UB_32 -0.0118574000
_diffrn_orient_matrix_UB_33 -0.0048360000
_diffrn_radiation_monochromator mirror
_diffrn_radiation_type MoK\a
_diffrn_radiation_wavelength 0.71073
_diffrn_reflns_av_R_equivalents 0.0595
_diffrn_reflns_av_unetI/netI 0.0825
_diffrn_reflns_Laue_measured_fraction_full 0.998
_diffrn_reflns_Laue_measured_fraction_max 0.932
_diffrn_reflns_limit_h_max 16
_diffrn_reflns_limit_h_min -15
_diffrn_reflns_limit_k_max 30
_diffrn_reflns_limit_k_min -32
_diffrn_reflns_limit_l_max 16
_diffrn_reflns_limit_l_min -16
_diffrn_reflns_number 40359
_diffrn_reflns_point_group_measured_fraction_full 0.984
_diffrn_reflns_point_group_measured_fraction_max 0.862
_diffrn_reflns_theta_full 25.242
_diffrn_reflns_theta_max 29.195
_diffrn_reflns_theta_min 2.901
_diffrn_source 'SuperNova (Mo) X-ray Source'
_exptl_absorpt_coefficient_mu 7.523
_exptl_absorpt_correction_T_max 1.00000
_exptl_absorpt_correction_T_min 0.42117
_exptl_absorpt_correction_type multi-scan
_exptl_crystal_colour
;
;
_exptl_crystal_density_diffrn 1.950
_exptl_crystal_description
;
;
_exptl_crystal_F_000 2016
_exptl_crystal_recrystallization_method 'slow vapour diffusion of diethyl ether into a sample solution in CH2Cl2'
_exptl_crystal_size_max 0.3772
_exptl_crystal_size_mid 0.2463
_exptl_crystal_size_min 0.0282
_refine_diff_density_max 2.104
_refine_diff_density_min -2.105
_refine_diff_density_rms 0.231
_refine_ls_abs_structure_details
;
 Flack x determined using 5588 quotients [(I+)-(I-)]/[(I+)+(I-)]
 (Parsons and Flack (2004), Acta Cryst. A60, s61).
;
_refine_ls_abs_structure_Flack -0.015(7)
_refine_ls_extinction_coef .
_refine_ls_extinction_method none
_refine_ls_goodness_of_fit_ref 1.051
_refine_ls_hydrogen_treatment constr
_refine_ls_matrix_type full
_refine_ls_number_parameters 706
_refine_ls_number_reflns 16591
_refine_ls_number_restraints 1
_refine_ls_restrained_S_all 1.051
_refine_ls_R_factor_all 0.0670
_refine_ls_R_factor_gt 0.0509
_refine_ls_shift/su_max 0.000
_refine_ls_shift/su_mean 0.000
_refine_ls_structure_factor_coef Fsqd
_refine_ls_weighting_details 'w=1/[\s^2^(Fo^2^)+(0.0512P)^2^+18.0366P] where P=(Fo^2^+2Fc^2^)/3'
_refine_ls_weighting_scheme calc
_refine_ls_wR_factor_gt 0.1125
_refine_ls_wR_factor_ref 0.1270
_reflns_Friedel_coverage 0.808
_reflns_Friedel_fraction_full 0.969
_reflns_Friedel_fraction_max 0.788
_reflns_number_gt 14211
_reflns_number_total 16591
_reflns_threshold_expression 'I > 2\s(I)'
_cod_data_source_file ICA-2015-424-248-253-3.cif
_cod_data_source_block str1465
_cod_database_code 1518919
_shelx_space_group_comment
;
The symmetry employed for this shelxl refinement is uniquely defined
by the following loop, which should always be used as a source of
symmetry information in preference to the above space-group names.
They are only intended as comments.
;

loop_
_space_group_symop_operation_xyz
'x, y, z'
'-x, y+1/2, -z'

loop_
_atom_site_label
_atom_site_type_symbol
_atom_site_fract_x
_atom_site_fract_y
_atom_site_fract_z
_atom_site_U_iso_or_equiv
_atom_site_adp_type
_atom_site_occupancy
_atom_site_site_symmetry_order
_atom_site_calc_flag
_atom_site_refinement_flags_posn
_atom_site_refinement_flags_adp
_atom_site_refinement_flags_occupancy
_atom_site_disorder_assembly
_atom_site_disorder_group
W1 W 0.48320(5) 0.08126(2) 0.66123(5) 0.02104(13) Uani 1 1 d . . . . .
W2 W 0.53450(5) 0.14257(2) 0.47371(5) 0.02095(14) Uani 1 1 d . . . . .
W3 W 0.34784(5) 0.17083(2) 0.59797(5) 0.02217(14) Uani 1 1 d . . . . .
Br1 Br 0.52077(14) -0.02179(6) 0.60092(14) 0.0305(4) Uani 1 1 d . . . . .
Br2 Br 0.45986(14) 0.15160(7) 0.27293(14) 0.0334(4) Uani 1 1 d . . . . .
Br3 Br 0.14597(13) 0.13301(7) 0.62630(15) 0.0343(4) Uani 1 1 d . . . . .
S1 S 0.3747(3) 0.08735(16) 0.4981(3) 0.0257(8) Uani 1 1 d . . . . .
S2 S 0.6526(3) 0.11995(16) 0.6147(3) 0.0245(8) Uani 1 1 d . . . . .
S3 S 0.4864(3) 0.22925(16) 0.5393(4) 0.0275(9) Uani 1 1 d . . . . .
S4 S 0.4228(3) 0.15244(15) 0.7681(3) 0.0241(8) Uani 1 1 d . . . . .
P1 P 0.6053(3) 0.04517(17) 0.8167(3) 0.0241(8) Uani 1 1 d . . . . .
P2 P 0.3428(3) 0.02115(17) 0.7720(4) 0.0266(9) Uani 1 1 d . . . . .
P3 P 0.6816(3) 0.20351(17) 0.3838(4) 0.0259(9) Uani 1 1 d . . . . .
P4 P 0.6524(3) 0.06908(16) 0.3667(3) 0.0260(9) Uani 1 1 d . . . . .
P5 P 0.2626(4) 0.24901(17) 0.7095(4) 0.0279(9) Uani 1 1 d . . . . .
P6 P 0.2315(3) 0.22566(17) 0.4521(4) 0.0283(9) Uani 1 1 d . . . . .
C1 C 0.7564(17) -0.0483(8) 0.7805(19) 0.050(5) Uani 1 1 d . . . . .
H1A H 0.7694 -0.0574 0.8555 0.074 Uiso 1 1 calc GR . . . .
H1B H 0.8192 -0.0596 0.7385 0.074 Uiso 1 1 calc GR . . . .
H1C H 0.6911 -0.0673 0.7547 0.074 Uiso 1 1 calc GR . . . .
C2 C 0.7401(14) 0.0137(7) 0.7691(15) 0.035(4) Uani 1 1 d . . . . .
H2 H 0.7463 0.0225 0.6916 0.042 Uiso 1 1 calc R . . . .
C3 C 0.8323(15) 0.0464(9) 0.8287(18) 0.049(5) Uani 1 1 d . . . . .
H3A H 0.8586 0.0251 0.8909 0.059 Uiso 1 1 calc R . . . .
H3B H 0.8943 0.0521 0.7804 0.059 Uiso 1 1 calc R . . . .
C4 C 0.7878(15) 0.1027(8) 0.8669(16) 0.040(4) Uani 1 1 d . . . . .
H4A H 0.8383 0.1194 0.9196 0.049 Uiso 1 1 calc R . . . .
H4B H 0.7790 0.1280 0.8059 0.049 Uiso 1 1 calc R . . . .
C5 C 0.6777(14) 0.0910(7) 0.9174(14) 0.036(4) Uani 1 1 d . . . . .
H5 H 0.6929 0.0679 0.9816 0.043 Uiso 1 1 calc R . . . .
C6 C 0.6187(18) 0.1438(10) 0.959(2) 0.067(7) Uani 1 1 d . . . . .
H6A H 0.5997 0.1672 0.8979 0.101 Uiso 1 1 calc GR . . . .
H6B H 0.6675 0.1636 1.0072 0.101 Uiso 1 1 calc GR . . . .
H6C H 0.5523 0.1335 0.9960 0.101 Uiso 1 1 calc GR . . . .
C7 C 0.5342(13) -0.0074(7) 0.8935(14) 0.029(4) Uani 1 1 d . . . . .
C8 C 0.5882(15) -0.0355(7) 0.9787(13) 0.033(4) Uani 1 1 d . . . . .
H8 H 0.6589 -0.0244 1.0012 0.040 Uiso 1 1 calc R . . . .
C9 C 0.5363(17) -0.0803(8) 1.0302(16) 0.042(5) Uani 1 1 d . . . . .
H9 H 0.5738 -0.0990 1.0857 0.051 Uiso 1 1 calc R . . . .
C10 C 0.4338(17) -0.0966(8) 1.0012(17) 0.047(5) Uani 1 1 d . . . . .
H10 H 0.4018 -0.1271 1.0352 0.057 Uiso 1 1 calc R . . . .
C11 C 0.3752(16) -0.0684(8) 0.9212(15) 0.038(4) Uani 1 1 d . . . . .
H11 H 0.3031 -0.0793 0.9032 0.046 Uiso 1 1 calc R . . . .
C12 C 0.4247(13) -0.0229(6) 0.8663(13) 0.026(3) Uani 1 1 d . . . . .
C13 C 0.2206(17) -0.0266(9) 0.5881(18) 0.053(6) Uani 1 1 d . . . . .
H13A H 0.1979 0.0092 0.5615 0.080 Uiso 1 1 calc GR . . . .
H13B H 0.1662 -0.0540 0.5676 0.080 Uiso 1 1 calc GR . . . .
H13C H 0.2911 -0.0363 0.5576 0.080 Uiso 1 1 calc GR . . . .
C14 C 0.2314(14) -0.0246(8) 0.7127(17) 0.041(5) Uani 1 1 d . . . . .
H14 H 0.2460 -0.0626 0.7379 0.050 Uiso 1 1 calc R . . . .
C15 C 0.1225(14) -0.0049(8) 0.7666(18) 0.043(5) Uani 1 1 d . . . . .
H15A H 0.0877 0.0238 0.7224 0.052 Uiso 1 1 calc R . . . .
H15B H 0.0711 -0.0358 0.7723 0.052 Uiso 1 1 calc R . . . .
C16 C 0.1497(16) 0.0180(9) 0.879(2) 0.055(6) Uani 1 1 d . . . . .
H16A H 0.1679 -0.0123 0.9286 0.066 Uiso 1 1 calc R . . . .
H16B H 0.0860 0.0377 0.9078 0.066 Uiso 1 1 calc R . . . .
C17 C 0.2488(13) 0.0576(7) 0.8699(16) 0.036(4) Uani 1 1 d . . . . .
H17 H 0.2223 0.0918 0.8349 0.043 Uiso 1 1 calc R . . . .
C18 C 0.2977(15) 0.0731(8) 0.9797(15) 0.044(5) Uani 1 1 d . . . . .
H18A H 0.3194 0.0400 1.0180 0.066 Uiso 1 1 calc GR . . . .
H18B H 0.2430 0.0928 1.0210 0.066 Uiso 1 1 calc GR . . . .
H18C H 0.3616 0.0965 0.9698 0.066 Uiso 1 1 calc GR . . . .
C19 C 0.825(2) 0.2234(10) 0.5731(18) 0.069(8) Uani 1 1 d . . . . .
H19A H 0.7637 0.2199 0.6217 0.103 Uiso 1 1 calc GR . . . .
H19B H 0.8796 0.2482 0.6041 0.103 Uiso 1 1 calc GR . . . .
H19C H 0.8581 0.1875 0.5618 0.103 Uiso 1 1 calc GR . . . .
C20 C 0.7840(14) 0.2467(7) 0.4649(14) 0.032(4) Uani 1 1 d . . . . .
H20 H 0.8497 0.2513 0.4194 0.039 Uiso 1 1 calc R . . . .
C21 C 0.7277(16) 0.3028(8) 0.470(2) 0.055(6) Uani 1 1 d . . . . .
H21A H 0.7800 0.3309 0.4949 0.066 Uiso 1 1 calc R . . . .
H21B H 0.6662 0.3016 0.5201 0.066 Uiso 1 1 calc R . . . .
C22 C 0.6855(16) 0.3170(7) 0.3560(19) 0.047(5) Uani 1 1 d . . . . .
H22A H 0.6358 0.3487 0.3584 0.056 Uiso 1 1 calc R . . . .
H22B H 0.7473 0.3261 0.3092 0.056 Uiso 1 1 calc R . . . .
C23 C 0.6242(15) 0.2661(7) 0.3131(15) 0.034(4) Uani 1 1 d . . . . .
H23 H 0.5471 0.2698 0.3372 0.041 Uiso 1 1 calc R . . . .
C24 C 0.6193(17) 0.2662(9) 0.187(2) 0.059(6) Uani 1 1 d . . . . .
H24A H 0.6935 0.2670 0.1587 0.089 Uiso 1 1 calc GR . . . .
H24B H 0.5795 0.2985 0.1617 0.089 Uiso 1 1 calc GR . . . .
H24C H 0.5820 0.2332 0.1614 0.089 Uiso 1 1 calc GR . . . .
C25 C 0.7636(13) 0.1636(8) 0.2872(14) 0.032(4) Uani 1 1 d . . . . .
C26 C 0.8419(14) 0.1896(7) 0.2227(13) 0.031(4) Uani 1 1 d . . . . .
H26 H 0.8542 0.2276 0.2305 0.037 Uiso 1 1 calc R . . . .
C27 C 0.9024(14) 0.1597(9) 0.1467(13) 0.041(5) Uani 1 1 d . . . . .
H27 H 0.9547 0.1777 0.1041 0.049 Uiso 1 1 calc R . . . .
C28 C 0.8846(15) 0.1031(8) 0.1345(16) 0.043(5) Uani 1 1 d . . . . .
H28 H 0.9240 0.0833 0.0827 0.052 Uiso 1 1 calc R . . . .
C29 C 0.8088(13) 0.0761(8) 0.1988(14) 0.035(4) Uani 1 1 d . . . . .
H29 H 0.7986 0.0379 0.1915 0.042 Uiso 1 1 calc R . . . .
C30 C 0.7458(12) 0.1065(7) 0.2767(12) 0.026(3) Uani 1 1 d . . . . .
C31 C 0.8669(13) 0.0530(9) 0.4732(17) 0.045(5) Uani 1 1 d . . . . .
H31A H 0.9015 0.0651 0.4074 0.068 Uiso 1 1 calc GR . . . .
H31B H 0.9141 0.0265 0.5095 0.068 Uiso 1 1 calc GR . . . .
H31C H 0.8554 0.0845 0.5198 0.068 Uiso 1 1 calc GR . . . .
C32 C 0.7542(14) 0.0258(7) 0.4459(16) 0.036(4) Uani 1 1 d . . . . .
H32 H 0.7192 0.0167 0.5152 0.043 Uiso 1 1 calc R . . . .
C33 C 0.7656(17) -0.0289(8) 0.3829(18) 0.047(5) Uani 1 1 d . . . . .
H33A H 0.8203 -0.0248 0.3262 0.057 Uiso 1 1 calc R . . . .
H33B H 0.7898 -0.0584 0.4314 0.057 Uiso 1 1 calc R . . . .
C34 C 0.6545(19) -0.0430(8) 0.3339(19) 0.053(6) Uani 1 1 d . . . . .
H34A H 0.6079 -0.0594 0.3891 0.064 Uiso 1 1 calc R . . . .
H34B H 0.6643 -0.0703 0.2768 0.064 Uiso 1 1 calc R . . . .
C35 C 0.5952(15) 0.0094(7) 0.2855(17) 0.039(4) Uani 1 1 d . . . . .
H35 H 0.6215 0.0139 0.2110 0.047 Uiso 1 1 calc R . . . .
C36 C 0.4697(17) 0.0030(8) 0.279(2) 0.059(7) Uani 1 1 d . . . . .
H36A H 0.4407 -0.0002 0.3512 0.088 Uiso 1 1 calc GR . . . .
H36B H 0.4513 -0.0299 0.2384 0.088 Uiso 1 1 calc GR . . . .
H36C H 0.4379 0.0349 0.2439 0.088 Uiso 1 1 calc GR . . . .
C37 C 0.4689(16) 0.3086(9) 0.7477(19) 0.051(5) Uani 1 1 d . . . . .
H37A H 0.5081 0.2739 0.7466 0.077 Uiso 1 1 calc GR . . . .
H37B H 0.5074 0.3343 0.7946 0.077 Uiso 1 1 calc GR . . . .
H37C H 0.4650 0.3237 0.6755 0.077 Uiso 1 1 calc GR . . . .
C38 C 0.3524(16) 0.2994(7) 0.7893(15) 0.036(4) Uani 1 1 d . . . . .
H38 H 0.3144 0.3355 0.7885 0.043 Uiso 1 1 calc R . . . .
C39 C 0.3472(18) 0.2769(8) 0.9047(15) 0.047(5) Uani 1 1 d . . . . .
H39A H 0.3935 0.2441 0.9121 0.056 Uiso 1 1 calc R . . . .
H39B H 0.3734 0.3048 0.9560 0.056 Uiso 1 1 calc R . . . .
C40 C 0.2283(19) 0.2627(9) 0.9260(17) 0.054(6) Uani 1 1 d . . . . .
H40A H 0.1848 0.2966 0.9319 0.065 Uiso 1 1 calc R . . . .
H40B H 0.2229 0.2426 0.9940 0.065 Uiso 1 1 calc R . . . .
C41 C 0.1825(15) 0.2266(8) 0.8319(16) 0.043(5) Uani 1 1 d . . . . .
H41 H 0.2056 0.1883 0.8476 0.051 Uiso 1 1 calc R . . . .
C42 C 0.0557(17) 0.2258(9) 0.824(2) 0.056(6) Uani 1 1 d . . . . .
H42A H 0.0287 0.2630 0.8129 0.085 Uiso 1 1 calc GR . . . .
H42B H 0.0258 0.2111 0.8898 0.085 Uiso 1 1 calc GR . . . .
H42C H 0.0329 0.2029 0.7637 0.085 Uiso 1 1 calc GR . . . .
C43 C 0.1679(13) 0.2906(6) 0.6269(14) 0.029(4) Uani 1 1 d . . . . .
C44 C 0.1131(14) 0.3374(7) 0.676(2) 0.050(6) Uani 1 1 d . . . . .
H44 H 0.1285 0.3477 0.7476 0.059 Uiso 1 1 calc R . . . .
C45 C 0.0355(16) 0.3669(8) 0.612(2) 0.056(7) Uani 1 1 d . . . . .
H45 H 0.0005 0.3979 0.6408 0.068 Uiso 1 1 calc R . . . .
C46 C 0.0116(15) 0.3512(8) 0.512(2) 0.050(6) Uani 1 1 d . . . . .
H46 H -0.0415 0.3711 0.4724 0.060 Uiso 1 1 calc R . . . .
C47 C 0.0619(14) 0.3072(7) 0.4644(19) 0.043(5) Uani 1 1 d . . . . .
H47 H 0.0429 0.2975 0.3934 0.052 Uiso 1 1 calc R . . . .
C48 C 0.1409(13) 0.2765(7) 0.5205(16) 0.036(4) Uani 1 1 d . . . . .
C49 C 0.3404(15) 0.3308(7) 0.4065(17) 0.041(5) Uani 1 1 d . . . . .
H49A H 0.2743 0.3503 0.4272 0.061 Uiso 1 1 calc GR . . . .
H49B H 0.3798 0.3522 0.3536 0.061 Uiso 1 1 calc GR . . . .
H49C H 0.3871 0.3252 0.4693 0.061 Uiso 1 1 calc GR . . . .
C50 C 0.3084(14) 0.2739(7) 0.3574(15) 0.034(4) Uani 1 1 d . . . . .
H50 H 0.3776 0.2552 0.3376 0.041 Uiso 1 1 calc R . . . .
C51 C 0.2355(17) 0.2770(8) 0.2543(19) 0.050(5) Uani 1 1 d . . . . .
H51A H 0.1779 0.3048 0.2633 0.060 Uiso 1 1 calc R . . . .
H51B H 0.2805 0.2875 0.1927 0.060 Uiso 1 1 calc R . . . .
C52 C 0.1834(16) 0.2208(9) 0.2342(16) 0.047(5) Uani 1 1 d . . . . .
H52A H 0.2376 0.1963 0.2014 0.056 Uiso 1 1 calc R . . . .
H52B H 0.1214 0.2248 0.1837 0.056 Uiso 1 1 calc R . . . .
C53 C 0.1411(15) 0.1941(8) 0.3436(17) 0.043(5) Uani 1 1 d . . . . .
H53 H 0.0645 0.2065 0.3552 0.051 Uiso 1 1 calc R . . . .
C54 C 0.1410(18) 0.1312(8) 0.337(2) 0.055(6) Uani 1 1 d . . . . .
H54A H 0.2159 0.1181 0.3288 0.083 Uiso 1 1 calc GR . . . .
H54B H 0.0971 0.1196 0.2752 0.083 Uiso 1 1 calc GR . . . .
H54C H 0.1101 0.1160 0.4019 0.083 Uiso 1 1 calc GR . . . .
Br4 Br 0.1285(2) 0.43327(10) 0.90978(19) 0.0572(6) Uani 1 1 d . . . . .
Cl1 Cl -0.0490(6) 0.3481(3) 0.1966(8) 0.095(3) Uani 1 1 d . . . . .
Cl2 Cl -0.1438(10) 0.3146(6) -0.0104(10) 0.155(5) Uani 1 1 d . . . . .
C55 C -0.024(3) 0.3365(17) 0.064(3) 0.123(15) Uani 1 1 d . . . . .
H55A H 0.0335 0.3083 0.0582 0.148 Uiso 1 1 calc R . . . .
H55B H 0.0046 0.3705 0.0319 0.148 Uiso 1 1 calc R . . . .
Cl3 Cl 0.1503(9) -0.0068(4) 0.2851(13) 0.151(5) Uani 1 1 d . . . . .
Cl4 Cl 0.2408(7) -0.1162(4) 0.2623(8) 0.107(3) Uani 1 1 d . . . . .
C56 C 0.179(3) -0.0648(14) 0.189(3) 0.098(11) Uani 1 1 d . . . . .
H56A H 0.1098 -0.0782 0.1566 0.118 Uiso 1 1 calc R . . . .
H56B H 0.2271 -0.0523 0.1316 0.118 Uiso 1 1 calc R . . . .

loop_
_atom_site_aniso_label
_atom_site_aniso_U_11
_atom_site_aniso_U_22
_atom_site_aniso_U_33
_atom_site_aniso_U_23
_atom_site_aniso_U_13
_atom_site_aniso_U_12
W1 0.0216(3) 0.0161(3) 0.0254(3) -0.0003(2) 0.0012(2) 0.0001(2)
W2 0.0223(3) 0.0164(3) 0.0241(3) -0.0013(2) 0.0013(2) -0.0008(2)
W3 0.0214(3) 0.0162(3) 0.0289(3) -0.0004(2) 0.0020(2) 0.0005(2)
Br1 0.0361(8) 0.0195(7) 0.0360(9) -0.0022(7) 0.0032(7) 0.0032(6)
Br2 0.0387(8) 0.0330(9) 0.0285(9) 0.0003(7) -0.0035(7) 0.0005(7)
Br3 0.0254(7) 0.0298(9) 0.0478(10) 0.0029(7) 0.0049(7) -0.0031(6)
S1 0.0254(17) 0.0179(17) 0.034(2) -0.0008(16) -0.0012(16) -0.0016(15)
S2 0.0201(16) 0.0270(19) 0.026(2) -0.0012(16) -0.0009(15) -0.0009(15)
S3 0.0255(18) 0.0148(17) 0.042(2) -0.0075(16) 0.0062(17) -0.0007(15)
S4 0.0330(19) 0.0201(18) 0.0194(18) 0.0007(14) 0.0037(15) -0.0003(15)
P1 0.0226(18) 0.0253(19) 0.025(2) 0.0012(17) 0.0039(16) -0.0004(16)
P2 0.0255(19) 0.0206(19) 0.034(2) 0.0031(17) 0.0006(18) 0.0003(16)
P3 0.031(2) 0.0227(19) 0.024(2) -0.0040(16) 0.0095(17) -0.0036(17)
P4 0.031(2) 0.024(2) 0.023(2) 0.0024(16) -0.0003(17) 0.0017(16)
P5 0.033(2) 0.022(2) 0.029(2) 0.0047(17) 0.0076(18) 0.0022(17)
P6 0.0244(19) 0.025(2) 0.035(2) 0.0054(18) 0.0020(18) -0.0013(16)
C1 0.048(11) 0.037(11) 0.065(15) -0.002(9) 0.003(10) 0.030(9)
C2 0.033(9) 0.037(9) 0.036(10) 0.000(8) 0.015(8) 0.003(7)
C3 0.028(9) 0.063(13) 0.057(14) -0.001(11) -0.005(9) 0.001(9)
C4 0.041(10) 0.040(10) 0.041(11) -0.001(8) -0.008(8) -0.015(8)
C5 0.044(9) 0.034(10) 0.028(9) -0.003(7) -0.002(8) 0.001(8)
C6 0.057(13) 0.061(14) 0.082(18) -0.035(14) -0.027(12) 0.013(12)
C7 0.030(8) 0.030(8) 0.028(9) -0.001(7) -0.001(7) 0.012(7)
C8 0.042(9) 0.040(10) 0.017(8) 0.006(7) 0.006(7) -0.001(8)
C9 0.053(11) 0.041(11) 0.033(10) 0.012(8) 0.009(9) 0.013(9)
C10 0.054(12) 0.038(11) 0.049(13) 0.020(9) -0.002(10) -0.006(9)
C11 0.043(10) 0.032(9) 0.040(11) 0.010(8) 0.005(8) -0.002(8)
C12 0.033(8) 0.025(8) 0.022(8) 0.003(6) 0.008(7) 0.010(7)
C13 0.046(11) 0.047(12) 0.065(15) -0.001(11) -0.013(11) -0.016(10)
C14 0.033(9) 0.029(9) 0.063(14) 0.002(9) 0.002(9) -0.009(8)
C15 0.023(8) 0.040(10) 0.066(14) -0.004(10) 0.001(9) -0.010(8)
C16 0.038(11) 0.045(12) 0.083(18) 0.020(12) 0.025(11) 0.012(9)
C17 0.025(8) 0.033(9) 0.050(12) 0.012(8) 0.010(8) 0.001(7)
C18 0.045(10) 0.046(11) 0.041(11) -0.004(9) 0.019(9) -0.005(9)
C19 0.095(18) 0.066(15) 0.044(13) 0.012(11) -0.024(13) -0.050(14)
C20 0.033(8) 0.039(10) 0.024(9) 0.002(7) 0.005(7) -0.015(7)
C21 0.037(10) 0.037(11) 0.092(19) -0.025(11) 0.027(11) -0.022(9)
C22 0.042(10) 0.023(9) 0.075(16) 0.004(9) -0.001(10) 0.002(8)
C23 0.041(9) 0.028(9) 0.034(10) 0.002(7) 0.006(8) 0.007(7)
C24 0.050(12) 0.050(13) 0.077(17) 0.034(12) 0.017(11) 0.021(10)
C25 0.026(7) 0.045(10) 0.024(8) 0.003(7) 0.005(6) 0.002(7)
C26 0.036(9) 0.039(9) 0.018(8) -0.004(7) -0.001(7) 0.000(7)
C27 0.033(8) 0.072(14) 0.017(8) -0.010(8) 0.015(7) -0.010(9)
C28 0.038(10) 0.054(12) 0.038(11) -0.013(9) 0.001(8) 0.011(9)
C29 0.032(8) 0.041(10) 0.032(9) -0.002(8) -0.010(7) 0.010(8)
C30 0.027(7) 0.034(8) 0.016(8) 0.000(6) -0.006(6) 0.002(7)
C31 0.025(8) 0.058(12) 0.052(13) 0.005(10) -0.007(8) 0.014(9)
C32 0.037(9) 0.033(9) 0.038(11) 0.005(8) 0.012(8) 0.008(8)
C33 0.057(12) 0.033(10) 0.053(13) 0.012(9) 0.008(10) 0.024(9)
C34 0.071(14) 0.024(9) 0.064(15) -0.017(9) 0.010(12) 0.002(9)
C35 0.042(10) 0.030(9) 0.046(11) -0.013(8) 0.012(9) -0.006(8)
C36 0.048(12) 0.035(11) 0.094(19) -0.035(11) 0.017(12) -0.020(9)
C37 0.048(11) 0.050(12) 0.057(14) -0.027(10) 0.017(10) -0.009(9)
C38 0.054(11) 0.015(7) 0.040(11) -0.004(7) 0.007(9) 0.001(7)
C39 0.081(15) 0.036(10) 0.024(10) -0.009(8) 0.017(10) -0.012(10)
C40 0.082(15) 0.043(11) 0.037(12) 0.000(9) 0.032(11) 0.006(11)
C41 0.044(10) 0.038(10) 0.047(12) -0.004(9) 0.017(9) 0.002(8)
C42 0.055(12) 0.047(12) 0.068(16) -0.004(11) 0.042(11) 0.003(10)
C43 0.028(8) 0.022(7) 0.036(10) 0.008(7) 0.004(7) 0.001(6)
C44 0.027(9) 0.021(9) 0.101(19) -0.002(10) 0.018(10) 0.005(7)
C45 0.039(11) 0.026(9) 0.10(2) 0.009(11) 0.022(12) -0.001(8)
C46 0.027(9) 0.034(10) 0.089(19) 0.011(11) 0.003(10) 0.000(8)
C47 0.029(9) 0.029(9) 0.072(15) 0.011(9) 0.007(9) -0.004(7)
C48 0.022(8) 0.031(9) 0.054(12) 0.008(8) 0.003(8) 0.007(7)
C49 0.034(9) 0.029(9) 0.060(13) 0.011(9) -0.003(9) -0.007(8)
C50 0.034(9) 0.036(9) 0.032(10) 0.001(7) 0.009(8) -0.004(7)
C51 0.045(11) 0.045(12) 0.059(15) 0.018(10) 0.008(10) 0.001(9)
C52 0.041(10) 0.069(14) 0.031(10) 0.023(10) -0.013(8) -0.008(10)
C53 0.036(9) 0.043(11) 0.049(12) 0.008(9) -0.010(9) -0.013(8)
C54 0.055(12) 0.036(11) 0.074(16) 0.004(10) -0.025(12) -0.002(9)
Br4 0.0667(14) 0.0594(13) 0.0454(13) 0.0042(10) -0.0021(11) -0.0224(11)
Cl1 0.076(4) 0.070(4) 0.139(8) 0.022(5) 0.025(5) 0.009(4)
Cl2 0.138(9) 0.222(14) 0.107(9) 0.032(9) 0.046(7) 0.054(9)
C55 0.070(19) 0.16(4) 0.14(4) 0.05(3) 0.06(2) 0.02(2)
Cl3 0.114(7) 0.075(6) 0.265(16) -0.048(8) 0.006(8) -0.017(5)
Cl4 0.080(5) 0.122(7) 0.118(8) 0.036(6) 0.020(5) 0.011(5)
C56 0.10(2) 0.11(2) 0.08(2) 0.02(2) -0.024(18) -0.04(2)

loop_
_atom_type_symbol
_atom_type_description
_atom_type_scat_dispersion_real
_atom_type_scat_dispersion_imag
_atom_type_scat_source
C C 0.0033 0.0016 'International Tables Vol C Tables 4.2.6.8 and 6.1.1.4'
H H 0.0000 0.0000 'International Tables Vol C Tables 4.2.6.8 and 6.1.1.4'
Br Br -0.2901 2.4595 'International Tables Vol C Tables 4.2.6.8 and 6.1.1.4'
Cl Cl 0.1484 0.1585 'International Tables Vol C Tables 4.2.6.8 and 6.1.1.4'
P P 0.1023 0.0942 'International Tables Vol C Tables 4.2.6.8 and 6.1.1.4'
S S 0.1246 0.1234 'International Tables Vol C Tables 4.2.6.8 and 6.1.1.4'
W W -0.8490 6.8722 'International Tables Vol C Tables 4.2.6.8 and 6.1.1.4'

loop_
_geom_angle_atom_site_label_1
_geom_angle_atom_site_label_2
_geom_angle_atom_site_label_3
_geom_angle
_geom_angle_site_symmetry_1
_geom_angle_site_symmetry_3
W3 W1 W2 60.15(2) . .
Br1 W1 W2 102.82(4) . .
Br1 W1 W3 138.31(5) . .
S1 W1 W2 53.18(9) . .
S1 W1 W3 53.78(9) . .
S1 W1 Br1 85.08(10) . .
S1 W1 P1 163.04(13) . .
S1 W1 P2 97.00(13) . .
S2 W1 W2 52.07(10) . .
S2 W1 W3 97.64(10) . .
S2 W1 Br1 98.85(10) . .
S2 W1 S1 103.99(14) . .
S2 W1 P1 79.72(13) . .
S2 W1 P2 157.60(14) . .
S4 W1 W2 98.91(10) . .
S4 W1 W3 52.90(10) . .
S4 W1 Br1 157.95(10) . .
S4 W1 S1 105.32(14) . .
S4 W1 S2 97.39(14) . .
S4 W1 P1 90.40(14) . .
S4 W1 P2 84.35(13) . .
P1 W1 W2 131.59(9) . .
P1 W1 W3 142.84(10) . .
P1 W1 Br1 77.98(10) . .
P1 W1 P2 77.93(13) . .
P2 W1 W2 149.94(10) . .
P2 W1 W3 101.07(9) . .
P2 W1 Br1 74.99(10) . .
W1 W2 W3 59.76(2) . .
Br2 W2 W1 137.64(4) . .
Br2 W2 W3 103.01(4) . .
Br2 W2 P4 76.39(10) . .
S1 W2 W1 54.11(10) . .
S1 W2 W3 53.83(10) . .
S1 W2 Br2 84.04(11) . .
S1 W2 P3 161.12(14) . .
S1 W2 P4 97.53(13) . .
S2 W2 W1 52.78(9) . .
S2 W2 W3 97.86(10) . .
S2 W2 Br2 158.77(11) . .
S2 W2 S1 105.58(14) . .
S2 W2 S3 96.01(15) . .
S2 W2 P3 92.15(14) . .
S2 W2 P4 83.51(13) . .
S3 W2 W1 97.31(11) . .
S3 W2 W3 52.25(10) . .
S3 W2 Br2 99.78(12) . .
S3 W2 S1 104.77(14) . .
S3 W2 P3 79.19(14) . .
S3 W2 P4 156.91(14) . .
P3 W2 W1 144.50(10) . .
P3 W2 W3 131.08(10) . .
P3 W2 Br2 77.08(11) . .
P3 W2 P4 77.76(13) . .
P4 W2 W1 100.60(9) . .
P4 W2 W3 150.80(9) . .
W1 W3 W2 60.09(2) . .
Br3 W3 W1 103.47(4) . .
Br3 W3 W2 137.32(5) . .
S1 W3 W1 54.10(10) . .
S1 W3 W2 53.23(9) . .
S1 W3 Br3 84.70(10) . .
S1 W3 P5 163.43(13) . .
S1 W3 P6 98.34(14) . .
S3 W3 W1 97.77(10) . .
S3 W3 W2 52.53(9) . .
S3 W3 Br3 158.27(11) . .
S3 W3 S1 104.45(14) . .
S3 W3 S4 97.17(15) . .
S3 W3 P5 90.95(13) . .
S3 W3 P6 82.01(14) . .
S4 W3 W1 51.90(9) . .
S4 W3 W2 98.11(10) . .
S4 W3 Br3 99.50(10) . .
S4 W3 S1 104.66(13) . .
S4 W3 P5 78.93(14) . .
S4 W3 P6 156.38(14) . .
P5 W3 W1 130.70(10) . .
P5 W3 W2 143.03(10) . .
P5 W3 Br3 78.74(11) . .
P5 W3 P6 77.49(14) . .
P6 W3 W1 151.71(10) . .
P6 W3 W2 99.91(10) . .
P6 W3 Br3 77.13(10) . .
W2 S1 W1 72.71(11) . .
W2 S1 W3 72.94(11) . .
W3 S1 W1 72.12(12) . .
W2 S2 W1 75.14(11) . .
W3 S3 W2 75.22(12) . .
W1 S4 W3 75.20(12) . .
C2 P1 W1 113.1(6) . .
C5 P1 W1 123.9(6) . .
C5 P1 C2 92.7(8) . .
C7 P1 W1 111.1(5) . .
C7 P1 C2 107.3(8) . .
C7 P1 C5 106.6(8) . .
C12 P2 W1 107.5(5) . .
C12 P2 C14 106.4(8) . .
C12 P2 C17 100.6(8) . .
C14 P2 W1 125.7(7) . .
C14 P2 C17 95.2(8) . .
C17 P2 W1 118.3(5) . .
C20 P3 W2 122.4(5) . .
C23 P3 W2 114.1(6) . .
C23 P3 C20 92.3(8) . .
C25 P3 W2 111.3(6) . .
C25 P3 C20 106.2(8) . .
C25 P3 C23 108.6(8) . .
C30 P4 W2 108.3(5) . .
C30 P4 C32 100.7(7) . .
C30 P4 C35 106.1(8) . .
C32 P4 W2 117.8(6) . .
C32 P4 C35 94.9(9) . .
C35 P4 W2 125.8(6) . .
C38 P5 W3 121.4(6) . .
C41 P5 W3 115.7(6) . .
C41 P5 C38 93.6(8) . .
C43 P5 W3 110.9(6) . .
C43 P5 C38 106.8(8) . .
C43 P5 C41 106.4(8) . .
C48 P6 W3 109.5(6) . .
C48 P6 C50 99.8(8) . .
C48 P6 C53 104.6(9) . .
C50 P6 W3 118.0(6) . .
C53 P6 W3 125.9(6) . .
C53 P6 C50 95.3(8) . .
C1 C2 P1 118.5(13) . .
C1 C2 C3 111.5(16) . .
C3 C2 P1 105.4(12) . .
C4 C3 C2 110.2(14) . .
C5 C4 C3 105.9(14) . .
C4 C5 P1 104.1(12) . .
C4 C5 C6 113.2(17) . .
C6 C5 P1 119.4(13) . .
C8 C7 P1 120.8(13) . .
C8 C7 C12 118.4(16) . .
C12 C7 P1 120.7(12) . .
C9 C8 C7 120.3(17) . .
C10 C9 C8 121.3(18) . .
C9 C10 C11 120.5(18) . .
C10 C11 C12 120.2(17) . .
C7 C12 P2 119.3(12) . .
C7 C12 C11 119.2(15) . .
C11 C12 P2 121.1(13) . .
C13 C14 P2 117.3(13) . .
C13 C14 C15 112.0(16) . .
C15 C14 P2 104.9(13) . .
C16 C15 C14 109.1(15) . .
C15 C16 C17 108.2(16) . .
C16 C17 P2 103.6(13) . .
C18 C17 P2 117.3(12) . .
C18 C17 C16 112.3(16) . .
C19 C20 P3 117.7(12) . .
C21 C20 P3 102.8(12) . .
C21 C20 C19 115.7(18) . .
C20 C21 C22 107.8(16) . .
C23 C22 C21 107.2(15) . .
C22 C23 P3 108.1(13) . .
C22 C23 C24 111.0(17) . .
C24 C23 P3 118.5(13) . .
C26 C25 P3 120.8(14) . .
C26 C25 C30 119.6(16) . .
C30 C25 P3 119.6(12) . .
C25 C26 C27 121.1(17) . .
C28 C27 C26 119.9(17) . .
C29 C28 C27 120.2(17) . .
C28 C29 C30 120.4(18) . .
C25 C30 P4 121.6(12) . .
C25 C30 C29 118.8(15) . .
C29 C30 P4 119.5(13) . .
C31 C32 P4 116.5(13) . .
C33 C32 P4 105.9(13) . .
C33 C32 C31 113.1(15) . .
C34 C33 C32 108.2(15) . .
C33 C34 C35 111.9(16) . .
C34 C35 P4 104.5(13) . .
C36 C35 P4 117.6(13) . .
C36 C35 C34 112.8(17) . .
C37 C38 P5 116.4(13) . .
C37 C38 C39 114.6(18) . .
C39 C38 P5 103.2(12) . .
C40 C39 C38 107.1(17) . .
C39 C40 C41 109.3(15) . .
C40 C41 P5 105.0(13) . .
C42 C41 P5 118.2(15) . .
C42 C41 C40 113.8(16) . .
C44 C43 P5 118.7(15) . .
C48 C43 P5 122.1(12) . .
C48 C43 C44 119.0(16) . .
C45 C44 C43 117(2) . .
C46 C45 C44 121(2) . .
C45 C46 C47 122(2) . .
C46 C47 C48 121(2) . .
C43 C48 P6 117.3(12) . .
C47 C48 P6 122.2(16) . .
C47 C48 C43 119.5(17) . .
C49 C50 P6 115.1(13) . .
C51 C50 P6 105.1(12) . .
C51 C50 C49 114.8(15) . .
C52 C51 C50 109.0(15) . .
C51 C52 C53 111.1(17) . .
C52 C53 P6 104.7(12) . .
C54 C53 P6 116.3(14) . .
C54 C53 C52 110.9(19) . .
Cl1 C55 Cl2 113.1(16) . .
Cl4 C56 Cl3 106.9(17) . .

loop_
_geom_bond_atom_site_label_1
_geom_bond_atom_site_label_2
_geom_bond_distance
_geom_bond_site_symmetry_2
W1 W2 2.8126(8) .
W1 W3 2.8035(8) .
W1 Br1 2.6261(16) .
W1 S1 2.386(4) .
W1 S2 2.317(4) .
W1 S4 2.282(4) .
W1 P1 2.550(4) .
W1 P2 2.618(4) .
W2 W3 2.8144(8) .
W2 Br2 2.6283(18) .
W2 S1 2.358(4) .
W2 S2 2.295(4) .
W2 S3 2.310(4) .
W2 P3 2.559(4) .
W2 P4 2.628(4) .
W3 Br3 2.6198(16) .
W3 S1 2.377(4) .
W3 S3 2.301(4) .
W3 S4 2.313(4) .
W3 P5 2.550(4) .
W3 P6 2.619(4) .
P1 C2 1.888(16) .
P1 C5 1.867(17) .
P1 C7 1.801(18) .
P2 C12 1.847(16) .
P2 C14 1.874(18) .
P2 C17 1.877(18) .
P3 C20 1.887(17) .
P3 C23 1.867(17) .
P3 C25 1.826(17) .
P4 C30 1.823(17) .
P4 C32 1.872(18) .
P4 C35 1.874(17) .
P5 C38 1.889(18) .
P5 C41 1.876(19) .
P5 C43 1.818(16) .
P6 C48 1.847(18) .
P6 C50 1.893(17) .
P6 C53 1.872(19) .
C1 C2 1.51(2) .
C2 C3 1.54(3) .
C3 C4 1.53(3) .
C4 C5 1.50(2) .
C5 C6 1.54(3) .
C7 C8 1.40(2) .
C7 C12 1.41(2) .
C8 C9 1.40(2) .
C9 C10 1.34(3) .
C10 C11 1.38(3) .
C11 C12 1.42(2) .
C13 C14 1.54(3) .
C14 C15 1.55(3) .
C15 C16 1.53(3) .
C16 C17 1.53(3) .
C17 C18 1.51(3) .
C19 C20 1.52(3) .
C20 C21 1.51(3) .
C21 C22 1.52(3) .
C22 C23 1.52(3) .
C23 C24 1.56(3) .
C25 C26 1.39(2) .
C25 C30 1.40(2) .
C26 C27 1.39(2) .
C27 C28 1.38(3) .
C28 C29 1.38(3) .
C29 C30 1.43(2) .
C31 C32 1.54(2) .
C32 C33 1.53(3) .
C33 C34 1.50(3) .
C34 C35 1.56(3) .
C35 C36 1.52(3) .
C37 C38 1.51(3) .
C38 C39 1.52(3) .
C39 C40 1.50(3) .
C40 C41 1.54(3) .
C41 C42 1.53(3) .
C43 C44 1.44(2) .
C43 C48 1.39(3) .
C44 C45 1.41(3) .
C45 C46 1.32(3) .
C46 C47 1.35(3) .
C47 C48 1.38(2) .
C49 C50 1.54(2) .
C50 C51 1.54(3) .
C51 C52 1.51(3) .
C52 C53 1.58(3) .
C53 C54 1.51(3) .
Cl1 C55 1.69(4) .
Cl2 C55 1.78(4) .
Cl3 C56 1.86(4) .
Cl4 C56 1.70(3) .
